data_2225594
loop_
_publ_author_name
'Dutkiewicz, Grzegorz'
'Chidan Kumar, C. S.'
'Yathirajan, H. S.'
'Narayana, B.'
'Kubicki, Maciej'

_publ_section_title
;
 3-(3-Bromo-4-methoxyphenyl)-1,5-diphenylpentane-1,5-dione
;
_journal_coeditor_code IS2528
_journal_issue 4
_journal_name_full 'Acta Crystallographica Section E'
_journal_page_first o816
_journal_paper_doi 10.1107/S1600536810008548
_journal_volume 66
_journal_year 2010
_chemical_formula_iupac 'C24 H21 Br O3'
_chemical_formula_moiety 'C24 H21 Br O3'
_chemical_formula_sum 'C24 H21 Br O3'
_chemical_formula_weight 437.32
_chemical_name_systematic
;
3-(3-Bromo-4-methoxyphenyl)-1,5-diphenylpentane-1,5-dione
;
_space_group_IT_number 14
_symmetry_cell_setting monoclinic
_symmetry_space_group_name_Hall '-P 2ybc'
_symmetry_space_group_name_H-M 'P 1 21/c 1'
_atom_sites_solution_hydrogens geom
_atom_sites_solution_primary direct
_atom_sites_solution_secondary difmap
_audit_creation_method SHELXL-97
_cell_angle_alpha 90.00
_cell_angle_beta 105.602(3)
_cell_angle_gamma 90.00
_cell_formula_units_Z 4
_cell_length_a 12.7305(4)
_cell_length_b 7.14024(19)
_cell_length_c 22.8133(8)
_cell_measurement_reflns_used 5038
_cell_measurement_temperature 100.0(10)
_cell_measurement_theta_max 28.0379
_cell_measurement_theta_min 2.9916
_cell_volume 1997.29(11)
_computing_cell_refinement '<i>CrysAlis Pro</i> (Oxford Diffraction, 2009)'
_computing_data_collection '<i>CrysAlis Pro</i> (Oxford Diffraction, 2009)'
_computing_data_reduction '<i>CrysAlis Pro</i> (Oxford Diffraction, 2009)'
_computing_molecular_graphics
;
<i>ORTEP-3</i> (Farrugia, 1997) and <i>Mercury</i> (Macrae <i>et
al.</i>, 2008)
;
_computing_publication_material
;
<i>Stereochemical Workstation Operation Manual</i> (Siemens, 1989) and
<i>SHELXL97</i> (Sheldrick, 2008)
;
_computing_structure_refinement '<i>SHELXL97</i> (Sheldrick, 2008)'
_computing_structure_solution '<i>SIR92</i> (Altomare <i>et al.</i>, 1993)'
_diffrn_ambient_temperature 100.0(10)
_diffrn_detector_area_resol_mean 16.1544
_diffrn_measured_fraction_theta_full 0.999
_diffrn_measured_fraction_theta_max 0.842
_diffrn_measurement_device_type 'Oxford Diffraction Xcalibur Eos CCD'
_diffrn_measurement_method '\w scan'
_diffrn_radiation_monochromator graphite
_diffrn_radiation_source 'fine-focus sealed tube'
_diffrn_radiation_type MoK\a
_diffrn_radiation_wavelength 0.71073
_diffrn_reflns_av_R_equivalents 0.0161
_diffrn_reflns_av_sigmaI/netI 0.0323
_diffrn_reflns_limit_h_max 16
_diffrn_reflns_limit_h_min -12
_diffrn_reflns_limit_k_max 8
_diffrn_reflns_limit_k_min -8
_diffrn_reflns_limit_l_max 27
_diffrn_reflns_limit_l_min -25
_diffrn_reflns_number 7645
_diffrn_reflns_theta_full 25.00
_diffrn_reflns_theta_max 28.07
_diffrn_reflns_theta_min 3.00
_exptl_absorpt_coefficient_mu 2.080
_exptl_absorpt_correction_T_max 0.536
_exptl_absorpt_correction_T_min 0.471
_exptl_absorpt_correction_type multi-scan
_exptl_absorpt_process_details
;
(<i>CrysAlis Pro</i>; Oxford Diffraction, 2009)
;
_exptl_crystal_colour yellow
_exptl_crystal_density_diffrn 1.454
_exptl_crystal_density_method 'not measured'
_exptl_crystal_description block
_exptl_crystal_F_000 896
_exptl_crystal_size_max 0.5
_exptl_crystal_size_mid 0.5
_exptl_crystal_size_min 0.3
_refine_diff_density_max 0.344
_refine_diff_density_min -0.357
_refine_ls_extinction_method none
_refine_ls_goodness_of_fit_ref 1.003
_refine_ls_hydrogen_treatment constr
_refine_ls_matrix_type full
_refine_ls_number_parameters 254
_refine_ls_number_reflns 4094
_refine_ls_number_restraints 0
_refine_ls_restrained_S_all 1.003
_refine_ls_R_factor_all 0.0338
_refine_ls_R_factor_gt 0.0238
_refine_ls_shift/su_max 0.001
_refine_ls_shift/su_mean 0.000
_refine_ls_structure_factor_coef Fsqd
_refine_ls_weighting_details 'calc w=1/[\s^2^(Fo^2^)+(0.0327P)^2^+0.0000P] where P=(Fo^2^+2Fc^2^)/3'
_refine_ls_weighting_scheme calc
_refine_ls_wR_factor_gt 0.0557
_refine_ls_wR_factor_ref 0.0570
_reflns_number_gt 3289
_reflns_number_total 4094
_reflns_threshold_expression I>2\s(I)
_cod_data_source_file is2528.cif
_cod_data_source_block I
_cod_original_cell_volume 1997.28(11)
_cod_original_sg_symbol_H-M 'P 21/c'
_cod_database_code 2225594
_cod_database_fobs_code 2225594

loop_
_symmetry_equiv_pos_as_xyz
'x, y, z'
'-x, y+1/2, -z+1/2'
'-x, -y, -z'
'x, -y-1/2, z-1/2'

loop_
_atom_site_type_symbol
_atom_site_label
_atom_site_fract_x
_atom_site_fract_y
_atom_site_fract_z
_atom_site_U_iso_or_equiv
_atom_site_adp_type
_atom_site_calc_flag
_atom_site_refinement_flags
_atom_site_occupancy
_atom_site_disorder_assembly
_atom_site_disorder_group
C C1 0.91462(13) 0.0724(2) 0.35970(8) 0.0145(4) Uani d . 1 . .
O O1 0.86814(9) 0.01848(17) 0.39695(5) 0.0217(3) Uani d . 1 . .
C C2 0.85537(13) 0.0764(2) 0.29248(7) 0.0134(4) Uani d . 1 . .
H H2A 0.7862 0.0060 0.2862 0.016 Uiso calc R 1 . .
H H2B 0.9006 0.0104 0.2698 0.016 Uiso calc R 1 . .
C C3 0.82916(13) 0.2738(2) 0.26526(8) 0.0131(4) Uani d . 1 . .
H H3A 0.8993 0.3445 0.2726 0.016 Uiso calc R 1 . .
C C4 0.77919(13) 0.2605(3) 0.19628(8) 0.0145(4) Uani d . 1 . .
H H4A 0.7216 0.1633 0.1880 0.017 Uiso calc R 1 . .
H H4B 0.7440 0.3815 0.1815 0.017 Uiso calc R 1 . .
O O5 0.95755(9) 0.19514(16) 0.18610(5) 0.0191(3) Uani d . 1 . .
C C5 0.86066(14) 0.2138(2) 0.16057(8) 0.0145(4) Uani d . 1 . .
C C11 1.03092(13) 0.1341(2) 0.37984(8) 0.0149(4) Uani d . 1 . .
C C12 1.08947(14) 0.1805(2) 0.33810(9) 0.0185(4) Uani d . 1 . .
H H12A 1.0549 0.1775 0.2957 0.022 Uiso calc R 1 . .
C C13 1.19792(14) 0.2310(3) 0.35891(10) 0.0261(5) Uani d . 1 . .
H H13A 1.2377 0.2622 0.3305 0.031 Uiso calc R 1 . .
C C14 1.24952(15) 0.2366(3) 0.42059(10) 0.0296(5) Uani d . 1 . .
H H14A 1.3241 0.2716 0.4344 0.035 Uiso calc R 1 . .
C C15 1.19147(15) 0.1907(2) 0.46233(10) 0.0294(5) Uani d . 1 . .
H H15A 1.2262 0.1945 0.5047 0.035 Uiso calc R 1 . .
C C16 1.08349(14) 0.1398(2) 0.44186(9) 0.0209(4) Uani d . 1 . .
H H16A 1.0442 0.1082 0.4705 0.025 Uiso calc R 1 . .
C C31 0.75354(13) 0.3834(2) 0.29399(7) 0.0121(4) Uani d . 1 . .
C C32 0.64779(13) 0.3198(2) 0.28958(7) 0.0137(4) Uani d . 1 . .
H H32A 0.6240 0.2031 0.2706 0.016 Uiso calc R 1 . .
C C33 0.57781(12) 0.4268(2) 0.31288(7) 0.0125(4) Uani d . 1 . .
Br Br33 0.435504(13) 0.33429(2) 0.306668(9) 0.01938(6) Uani d . 1 . .
O O34 0.53210(9) 0.69501(16) 0.36041(6) 0.0191(3) Uani d . 1 . .
C C34 0.60856(13) 0.5983(2) 0.34074(8) 0.0139(4) Uani d . 1 . .
C C35 0.71445(13) 0.6593(2) 0.34608(8) 0.0145(4) Uani d . 1 . .
H H35A 0.7388 0.7746 0.3659 0.017 Uiso calc R 1 . .
C C36 0.78462(13) 0.5528(2) 0.32272(7) 0.0138(4) Uani d . 1 . .
H H36A 0.8564 0.5976 0.3266 0.017 Uiso calc R 1 . .
C C51 0.81896(14) 0.1985(2) 0.09296(8) 0.0155(4) Uani d . 1 . .
C C52 0.70940(15) 0.2171(2) 0.06268(8) 0.0209(4) Uani d . 1 . .
H H52A 0.6576 0.2364 0.0853 0.025 Uiso calc R 1 . .
C C53 0.67473(16) 0.2080(3) -0.00028(9) 0.0266(5) Uani d . 1 . .
H H53A 0.5995 0.2212 -0.0207 0.032 Uiso calc R 1 . .
C C54 0.75009(16) 0.1794(2) -0.03336(8) 0.0254(4) Uani d . 1 . .
H H54A 0.7267 0.1756 -0.0766 0.031 Uiso calc R 1 . .
C C55 0.85911(16) 0.1566(2) -0.00367(8) 0.0238(4) Uani d . 1 . .
H H55A 0.9103 0.1338 -0.0264 0.029 Uiso calc R 1 . .
C C56 0.89418(15) 0.1669(2) 0.05928(8) 0.0187(4) Uani d . 1 . .
H H56A 0.9694 0.1525 0.0795 0.022 Uiso calc R 1 . .
C C341 0.55832(15) 0.8827(2) 0.38057(10) 0.0272(5) Uani d . 1 . .
H H34D 0.4945 0.9417 0.3891 0.041 Uiso calc R 1 . .
H H34A 0.5795 0.9535 0.3488 0.041 Uiso calc R 1 . .
H H34B 0.6189 0.8817 0.4177 0.041 Uiso calc R 1 . .

loop_
_atom_site_aniso_label
_atom_site_aniso_U_11
_atom_site_aniso_U_22
_atom_site_aniso_U_33
_atom_site_aniso_U_12
_atom_site_aniso_U_13
_atom_site_aniso_U_23
C1 0.0172(9) 0.0083(8) 0.0187(9) 0.0011(7) 0.0057(7) -0.0009(7)
O1 0.0261(7) 0.0242(7) 0.0172(7) -0.0093(6) 0.0099(5) -0.0017(6)
C2 0.0119(8) 0.0158(9) 0.0136(9) -0.0011(7) 0.0052(7) -0.0013(7)
C3 0.0104(8) 0.0148(8) 0.0149(9) -0.0019(7) 0.0046(7) -0.0002(7)
C4 0.0133(8) 0.0162(9) 0.0144(9) 0.0002(8) 0.0041(7) 0.0009(8)
O5 0.0147(6) 0.0265(7) 0.0168(6) 0.0010(6) 0.0056(5) 0.0000(5)
C5 0.0168(9) 0.0110(8) 0.0162(9) -0.0015(7) 0.0055(7) 0.0010(7)
C11 0.0162(9) 0.0073(8) 0.0202(9) 0.0018(7) 0.0034(7) 0.0000(7)
C12 0.0156(9) 0.0141(9) 0.0254(10) 0.0021(8) 0.0047(7) 0.0020(8)
C13 0.0158(9) 0.0182(10) 0.0455(13) 0.0037(8) 0.0104(9) 0.0059(10)
C14 0.0136(9) 0.0190(10) 0.0499(14) -0.0001(9) -0.0020(9) -0.0038(10)
C15 0.0257(11) 0.0205(11) 0.0324(12) 0.0047(9) -0.0086(9) -0.0059(9)
C16 0.0225(10) 0.0132(9) 0.0254(10) 0.0022(8) 0.0036(8) 0.0002(8)
C31 0.0105(8) 0.0152(9) 0.0104(8) -0.0008(7) 0.0026(6) 0.0017(7)
C32 0.0143(8) 0.0137(8) 0.0127(8) -0.0026(8) 0.0031(7) -0.0010(7)
C33 0.0068(8) 0.0161(9) 0.0142(9) -0.0004(7) 0.0020(6) 0.0055(7)
Br33 0.00941(9) 0.01879(10) 0.03102(11) -0.00150(8) 0.00730(7) -0.00147(9)
O34 0.0175(6) 0.0152(6) 0.0267(7) 0.0022(5) 0.0098(5) -0.0034(5)
C34 0.0131(8) 0.0156(8) 0.0131(9) 0.0035(8) 0.0040(7) 0.0037(7)
C35 0.0157(8) 0.0118(8) 0.0150(9) -0.0011(8) 0.0028(7) -0.0003(7)
C36 0.0094(8) 0.0177(9) 0.0141(9) -0.0036(7) 0.0028(7) 0.0021(7)
C51 0.0200(9) 0.0114(9) 0.0152(9) -0.0009(7) 0.0050(7) -0.0003(7)
C52 0.0222(10) 0.0206(10) 0.0197(10) 0.0000(8) 0.0051(8) -0.0015(8)
C53 0.0266(10) 0.0266(11) 0.0215(10) 0.0019(9) -0.0025(8) -0.0014(9)
C54 0.0420(12) 0.0200(10) 0.0118(9) -0.0052(9) 0.0030(8) -0.0007(8)
C55 0.0344(11) 0.0216(10) 0.0184(10) -0.0075(9) 0.0125(8) -0.0036(9)
C56 0.0227(9) 0.0169(9) 0.0177(9) -0.0036(8) 0.0075(7) -0.0013(8)
C341 0.0241(10) 0.0173(10) 0.0423(13) 0.0024(8) 0.0124(9) -0.0073(9)

loop_
_atom_type_symbol
_atom_type_description
_atom_type_scat_dispersion_real
_atom_type_scat_dispersion_imag
_atom_type_scat_source
C C 0.0033 0.0016 'International Tables Vol C Tables 4.2.6.8 and 6.1.1.4'
H H 0.0000 0.0000 'International Tables Vol C Tables 4.2.6.8 and 6.1.1.4'
O O 0.0106 0.0060 'International Tables Vol C Tables 4.2.6.8 and 6.1.1.4'
Br Br -0.2901 2.4595 'International Tables Vol C Tables 4.2.6.8 and 6.1.1.4'

loop_
_geom_angle_atom_site_label_1
_geom_angle_atom_site_label_2
_geom_angle_atom_site_label_3
_geom_angle_site_symmetry_1
_geom_angle_site_symmetry_3
_geom_angle
_geom_angle_publ_flag
O1 C1 C11 . . 120.32(16) ?
O1 C1 C2 . . 120.49(15) ?
C11 C1 C2 . . 119.20(14) ?
C1 C2 C3 . . 114.82(13) ?
C1 C2 H2A . . 108.6 ?
C3 C2 H2A . . 108.6 ?
C1 C2 H2B . . 108.6 ?
C3 C2 H2B . . 108.6 ?
H2A C2 H2B . . 107.5 ?
C31 C3 C4 . . 109.78(13) ?
C31 C3 C2 . . 113.04(13) ?
C4 C3 C2 . . 110.01(14) ?
C31 C3 H3A . . 107.9 ?
C4 C3 H3A . . 107.9 ?
C2 C3 H3A . . 107.9 ?
C5 C4 C3 . . 114.18(13) ?
C5 C4 H4A . . 108.7 ?
C3 C4 H4A . . 108.7 ?
C5 C4 H4B . . 108.7 ?
C3 C4 H4B . . 108.7 ?
H4A C4 H4B . . 107.6 ?
O5 C5 C51 . . 121.14(15) ?
O5 C5 C4 . . 121.06(15) ?
C51 C5 C4 . . 117.76(14) ?
C16 C11 C12 . . 119.09(16) ?
C16 C11 C1 . . 119.11(16) ?
C12 C11 C1 . . 121.77(16) ?
C13 C12 C11 . . 119.63(18) ?
C13 C12 H12A . . 120.2 ?
C11 C12 H12A . . 120.2 ?
C12 C13 C14 . . 120.94(18) ?
C12 C13 H13A . . 119.5 ?
C14 C13 H13A . . 119.5 ?
C13 C14 C15 . . 119.63(17) ?
C13 C14 H14A . . 120.2 ?
C15 C14 H14A . . 120.2 ?
C16 C15 C14 . . 119.69(19) ?
C16 C15 H15A . . 120.2 ?
C14 C15 H15A . . 120.2 ?
C15 C16 C11 . . 121.02(18) ?
C15 C16 H16A . . 119.5 ?
C11 C16 H16A . . 119.5 ?
C36 C31 C32 . . 117.75(15) ?
C36 C31 C3 . . 121.46(14) ?
C32 C31 C3 . . 120.72(15) ?
C33 C32 C31 . . 119.98(15) ?
C33 C32 H32A . . 120.0 ?
C31 C32 H32A . . 120.0 ?
C32 C33 C34 . . 122.15(15) ?
C32 C33 Br33 . . 118.64(12) ?
C34 C33 Br33 . . 119.20(12) ?
C34 O34 C341 . . 117.10(13) ?
O34 C34 C33 . . 117.34(14) ?
O34 C34 C35 . . 125.00(15) ?
C33 C34 C35 . . 117.66(15) ?
C36 C35 C34 . . 120.34(16) ?
C36 C35 H35A . . 119.8 ?
C34 C35 H35A . . 119.8 ?
C31 C36 C35 . . 122.09(15) ?
C31 C36 H36A . . 119.0 ?
C35 C36 H36A . . 119.0 ?
C52 C51 C56 . . 119.20(16) ?
C52 C51 C5 . . 122.53(15) ?
C56 C51 C5 . . 118.26(15) ?
C51 C52 C53 . . 120.60(17) ?
C51 C52 H52A . . 119.7 ?
C53 C52 H52A . . 119.7 ?
C54 C53 C52 . . 119.80(18) ?
C54 C53 H53A . . 120.1 ?
C52 C53 H53A . . 120.1 ?
C55 C54 C53 . . 120.14(17) ?
C55 C54 H54A . . 119.9 ?
C53 C54 H54A . . 119.9 ?
C54 C55 C56 . . 120.20(17) ?
C54 C55 H55A . . 119.9 ?
C56 C55 H55A . . 119.9 ?
C55 C56 C51 . . 120.03(17) ?
C55 C56 H56A . . 120.0 ?
C51 C56 H56A . . 120.0 ?
O34 C341 H34D . . 109.5 ?
O34 C341 H34A . . 109.5 ?
H34D C341 H34A . . 109.5 ?
O34 C341 H34B . . 109.5 ?
H34D C341 H34B . . 109.5 ?
H34A C341 H34B . . 109.5 ?

loop_
_geom_bond_atom_site_label_1
_geom_bond_atom_site_label_2
_geom_bond_site_symmetry_2
_geom_bond_distance
_geom_bond_publ_flag
C1 O1 . 1.2210(19) ?
C1 C11 . 1.494(2) ?
C1 C2 . 1.516(2) ?
C2 C3 . 1.540(2) ?
C2 H2A . 0.9900 ?
C2 H2B . 0.9900 ?
C3 C31 . 1.519(2) ?
C3 C4 . 1.533(2) ?
C3 H3A . 1.0000 ?
C4 C5 . 1.518(2) ?
C4 H4A . 0.9900 ?
C4 H4B . 0.9900 ?
O5 C5 . 1.2214(19) ?
C5 C51 . 1.494(2) ?
C11 C16 . 1.394(2) ?
C11 C12 . 1.398(2) ?
C12 C13 . 1.382(2) ?
C12 H12A . 0.9500 ?
C13 C14 . 1.384(3) ?
C13 H13A . 0.9500 ?
C14 C15 . 1.392(3) ?
C14 H14A . 0.9500 ?
C15 C16 . 1.376(2) ?
C15 H15A . 0.9500 ?
C16 H16A . 0.9500 ?
C31 C36 . 1.382(2) ?
C31 C32 . 1.399(2) ?
C32 C33 . 1.384(2) ?
C32 H32A . 0.9500 ?
C33 C34 . 1.387(2) ?
C33 Br33 . 1.8975(15) ?
O34 C34 . 1.3639(19) ?
O34 C341 . 1.427(2) ?
C34 C35 . 1.390(2) ?
C35 C36 . 1.384(2) ?
C35 H35A . 0.9500 ?
C36 H36A . 0.9500 ?
C51 C52 . 1.386(2) ?
C51 C56 . 1.398(2) ?
C52 C53 . 1.386(3) ?
C52 H52A . 0.9500 ?
C53 C54 . 1.386(3) ?
C53 H53A . 0.9500 ?
C54 C55 . 1.381(3) ?
C54 H54A . 0.9500 ?
C55 C56 . 1.386(2) ?
C55 H55A . 0.9500 ?
C56 H56A . 0.9500 ?
C341 H34D . 0.9800 ?
C341 H34A . 0.9800 ?
C341 H34B . 0.9800 ?

loop_
_geom_hbond_atom_site_label_D
_geom_hbond_atom_site_label_H
_geom_hbond_atom_site_label_A
_geom_hbond_site_symmetry_A
_geom_hbond_distance_DH
_geom_hbond_distance_HA
_geom_hbond_distance_DA
_geom_hbond_angle_DHA
C13 H13A Br33 1_655 0.95 2.76 3.613(2) 149
C35 H35A O1 1_565 0.95 2.37 3.245(2) 153
C36 H36A O5 2_755 0.95 2.56 3.493(2) 168
C54 H54A Cg1 4_565 0.95 2.60 3.489(3) 155

loop_
_geom_torsion_atom_site_label_1
_geom_torsion_atom_site_label_2
_geom_torsion_atom_site_label_3
_geom_torsion_atom_site_label_4
_geom_torsion_site_symmetry_1
_geom_torsion_site_symmetry_2
_geom_torsion_site_symmetry_3
_geom_torsion_site_symmetry_4
_geom_torsion
_geom_torsion_publ_flag
O1 C1 C2 C3 . . . . 109.67(17) ?
C11 C1 C2 C3 . . . . -70.76(18) ?
C1 C2 C3 C31 . . . . -62.13(18) ?
C1 C2 C3 C4 . . . . 174.75(13) ?
C31 C3 C4 C5 . . . . 160.56(14) ?
C2 C3 C4 C5 . . . . -74.43(17) ?
C3 C4 C5 O5 . . . . -2.1(2) ?
C3 C4 C5 C51 . . . . -179.88(14) ?
O1 C1 C11 C16 . . . . -3.8(2) ?
C2 C1 C11 C16 . . . . 176.60(15) ?
O1 C1 C11 C12 . . . . 174.16(15) ?
C2 C1 C11 C12 . . . . -5.4(2) ?
C16 C11 C12 C13 . . . . 0.1(2) ?
C1 C11 C12 C13 . . . . -177.90(16) ?
C11 C12 C13 C14 . . . . -0.2(3) ?
C12 C13 C14 C15 . . . . 0.0(3) ?
C13 C14 C15 C16 . . . . 0.2(3) ?
C14 C15 C16 C11 . . . . -0.2(3) ?
C12 C11 C16 C15 . . . . 0.1(3) ?
C1 C11 C16 C15 . . . . 178.16(16) ?
C4 C3 C31 C36 . . . . -115.94(17) ?
C2 C3 C31 C36 . . . . 120.81(17) ?
C4 C3 C31 C32 . . . . 61.0(2) ?
C2 C3 C31 C32 . . . . -62.3(2) ?
C36 C31 C32 C33 . . . . 0.8(2) ?
C3 C31 C32 C33 . . . . -176.20(15) ?
C31 C32 C33 C34 . . . . 0.3(2) ?
C31 C32 C33 Br33 . . . . -179.41(12) ?
C341 O34 C34 C33 . . . . -170.80(15) ?
C341 O34 C34 C35 . . . . 8.7(2) ?
C32 C33 C34 O34 . . . . 177.99(15) ?
Br33 C33 C34 O34 . . . . -2.3(2) ?
C32 C33 C34 C35 . . . . -1.5(2) ?
Br33 C33 C34 C35 . . . . 178.17(12) ?
O34 C34 C35 C36 . . . . -177.85(15) ?
C33 C34 C35 C36 . . . . 1.6(2) ?
C32 C31 C36 C35 . . . . -0.7(2) ?
C3 C31 C36 C35 . . . . 176.29(15) ?
C34 C35 C36 C31 . . . . -0.5(3) ?
O5 C5 C51 C52 . . . . 179.37(16) ?
C4 C5 C51 C52 . . . . -2.9(2) ?
O5 C5 C51 C56 . . . . -1.6(2) ?
C4 C5 C51 C56 . . . . 176.14(15) ?
C56 C51 C52 C53 . . . . -1.1(3) ?
C5 C51 C52 C53 . . . . 177.88(16) ?
C51 C52 C53 C54 . . . . 0.2(3) ?
C52 C53 C54 C55 . . . . 1.2(3) ?
C53 C54 C55 C56 . . . . -1.7(3) ?
C54 C55 C56 C51 . . . . 0.7(3) ?
C52 C51 C56 C55 . . . . 0.7(3) ?
C5 C51 C56 C55 . . . . -178.35(15) ?

loop_
_cod_related_entry_id
_cod_related_entry_database
_cod_related_entry_code
1 ChemSpider 24744650
